data_2014154
loop_
_publ_author_name
'Lazar, Du\<san'
'Klisuri\'c, Olivera'
'Stankovi\'c, Slobodanka'
' Penov-Ga\<si, Katarina'
' Djurendi\'c, Evgenija'
'Kova\<cevi\'c, Radmila'

_publ_section_title
;
 Structure--activity relationships in 4- and 5-androstene:
 3\b-acetoxy-17-methyl-17-oxo-16,17-seco-5-androstene-16-carbonitrile
 and 17-methyl-3,17-dioxo-16,17-seco-4-androstene-16-carbonitrile
;
_journal_issue 9
_journal_name_full 'Acta Crystallographica Section C'
_journal_page_first o671
_journal_page_last o673
_journal_paper_doi 10.1107/S0108270104017457
_journal_volume 60
_journal_year 2004
_chemical_formula_iupac 'C20 H27 N O2'
_chemical_formula_moiety 'C20 H27 N O2'
_chemical_formula_sum 'C20 H27 N O2'
_chemical_formula_weight 313.43
_chemical_name_systematic
;
17-methyl-3,17-dioxo-16,17-seco-4-androstene-16-carbonitrile
;
_space_group_IT_number 19
_symmetry_cell_setting orthorhombic
_symmetry_space_group_name_Hall 'P 2ac 2ab'
_symmetry_space_group_name_H-M 'P 21 21 21'
_atom_sites_solution_hydrogens geom
_atom_sites_solution_primary direct
_atom_sites_solution_secondary difmap
_audit_creation_method SHELXL-97
_cell_angle_alpha 90.00
_cell_angle_beta 90.00
_cell_angle_gamma 90.00
_cell_formula_units_Z 4
_cell_length_a 8.929(2)
_cell_length_b 10.022(3)
_cell_length_c 19.651(9)
_cell_measurement_reflns_used 25
_cell_measurement_temperature 293(2)
_cell_measurement_theta_max 29.64
_cell_measurement_theta_min 25.03
_cell_volume 1758.5(10)
_computing_cell_refinement 'CAD-4 Software'
_computing_data_collection 'CAD-4 Software (Enraf--Nonius, 1989)'
_computing_data_reduction 'CAD-4 Software'
_computing_molecular_graphics 'ORTEP-3 for Windows, Version 1.074 (Farrugia, 1997)'
_computing_publication_material 'CSU (Vickovi\'c, 1988)'
_computing_structure_refinement 'SHELXL97 (Sheldrick, 1997)'
_computing_structure_solution 'SHELXS86 (Sheldrick, 1990)'
_diffrn_ambient_temperature 293(2)
_diffrn_measured_fraction_theta_full 1.000
_diffrn_measured_fraction_theta_max 1.000
_diffrn_measurement_device_type 'Enraf--Nonius CAD-4'
_diffrn_measurement_method \w/2\q
_diffrn_radiation_monochromator graphite
_diffrn_radiation_source 'fine-focus sealed tube'
_diffrn_radiation_type CuK\a
_diffrn_radiation_wavelength 1.54180
_diffrn_reflns_av_R_equivalents 0.0543
_diffrn_reflns_av_sigmaI/netI 0.0648
_diffrn_reflns_limit_h_max 11
_diffrn_reflns_limit_h_min -11
_diffrn_reflns_limit_k_max 12
_diffrn_reflns_limit_k_min -12
_diffrn_reflns_limit_l_max 24
_diffrn_reflns_limit_l_min -24
_diffrn_reflns_number 4254
_diffrn_reflns_theta_full 74.56
_diffrn_reflns_theta_max 74.57
_diffrn_reflns_theta_min 4.50
_diffrn_standards_decay_% 0
_diffrn_standards_interval_time 120
_diffrn_standards_number 3
_exptl_absorpt_coefficient_mu 0.591
_exptl_absorpt_correction_type none
_exptl_crystal_colour colourless
_exptl_crystal_density_diffrn 1.184
_exptl_crystal_density_method 'not measured'
_exptl_crystal_description plate
_exptl_crystal_F_000 680
_exptl_crystal_size_max 0.45
_exptl_crystal_size_mid 0.40
_exptl_crystal_size_min 0.06
_refine_diff_density_max 0.191
_refine_diff_density_min -0.139
_refine_ls_extinction_coef 0.0033(7)
_refine_ls_extinction_expression Fc^*^=kFc[1+0.001xFc^2^\l^3^/sin(2\q)]^-1/4^
_refine_ls_extinction_method SHELXL97
_refine_ls_goodness_of_fit_ref 0.908
_refine_ls_hydrogen_treatment constr
_refine_ls_matrix_type full
_refine_ls_number_parameters 212
_refine_ls_number_reflns 2073
_refine_ls_number_restraints 0
_refine_ls_restrained_S_all 0.908
_refine_ls_R_factor_all 0.0473
_refine_ls_R_factor_gt 0.0363
_refine_ls_shift/su_max 0.001
_refine_ls_shift/su_mean 0.000
_refine_ls_structure_factor_coef Fsqd
_refine_ls_weighting_details 'calc w=1/[\s^2^(Fo^2^)+(0.0788P)^2^+0.1175P] where P=(Fo^2^+2Fc^2^)/3'
_refine_ls_weighting_scheme calc
_refine_ls_wR_factor_gt 0.1074
_refine_ls_wR_factor_ref 0.1191
_reflns_number_gt 1723
_reflns_number_total 2073
_reflns_threshold_expression I>2\s(I)
_cod_data_source_file ga1054.cif
_cod_data_source_block II
_cod_original_sg_symbol_H-M 'P21 21 21'
_cod_database_code 2014154
_cod_database_fobs_code 2014154

loop_
_symmetry_equiv_pos_as_xyz
'x, y, z'
'-x, y+1/2, -z+1/2'
'x+1/2, -y+1/2, -z'
'-x+1/2, -y, z+1/2'

loop_
_atom_site_label
_atom_site_fract_x
_atom_site_fract_y
_atom_site_fract_z
_atom_site_U_iso_or_equiv
_atom_site_adp_type
_atom_site_calc_flag
_atom_site_refinement_flags
_atom_site_occupancy
_atom_site_disorder_assembly
_atom_site_disorder_group
_atom_site_type_symbol
C1 -0.0812(3) 0.2346(3) 0.64725(12) 0.0667(6) Uani d . 1 . . C
H1A -0.1276 0.1571 0.6680 0.087 Uiso calc R 1 . . H
H1B -0.1203 0.3132 0.6698 0.087 Uiso calc R 1 . . H
C2 -0.1252(4) 0.2395(3) 0.57196(13) 0.0856(8) Uani d . 1 . . C
H2A -0.0992 0.1556 0.5504 0.111 Uiso calc R 1 . . H
H2B -0.2327 0.2513 0.5682 0.111 Uiso calc R 1 . . H
C3 -0.0476(4) 0.3511(3) 0.53601(13) 0.0821(8) Uani d . 1 . . C
C4 0.1013(4) 0.3845(2) 0.55939(11) 0.0714(6) Uani d . 1 . . C
H4 0.1547 0.4486 0.5353 0.093 Uiso calc R 1 . . H
C5 0.1666(3) 0.3291(2) 0.61330(10) 0.0595(5) Uani d . 1 . . C
C6 0.3255(3) 0.3620(3) 0.63036(12) 0.0718(7) Uani d . 1 . . C
H6A 0.3603 0.4332 0.6009 0.093 Uiso calc R 1 . . H
H6B 0.3880 0.2844 0.6224 0.093 Uiso calc R 1 . . H
C7 0.3405(3) 0.4051(2) 0.70404(11) 0.0637(5) Uani d . 1 . . C
H7A 0.2839 0.4865 0.7112 0.083 Uiso calc R 1 . . H
H7B 0.4448 0.4237 0.7140 0.083 Uiso calc R 1 . . H
C8 0.2834(2) 0.29753(18) 0.75210(9) 0.0476(4) Uani d . 1 . . C
H8 0.3450 0.2175 0.7459 0.062 Uiso calc R 1 . . H
C9 0.1199(2) 0.26172(18) 0.73536(9) 0.0448(4) Uani d . 1 . . C
H9 0.0607 0.3417 0.7454 0.058 Uiso calc R 1 . . H
C10 0.0892(2) 0.22770(19) 0.65891(9) 0.0527(5) Uani d . 1 . . C
C11 0.0638(2) 0.1535(2) 0.78385(10) 0.0531(5) Uani d . 1 . . C
H11A -0.0405 0.1342 0.7740 0.069 Uiso calc R 1 . . H
H11B 0.1209 0.0724 0.7766 0.069 Uiso calc R 1 . . H
C12 0.0786(2) 0.1964(2) 0.85772(10) 0.0536(5) Uani d . 1 . . C
H12A 0.0449 0.1242 0.8868 0.070 Uiso calc R 1 . . H
H12B 0.0137 0.2724 0.8657 0.070 Uiso calc R 1 . . H
C13 0.2404(2) 0.2343(2) 0.87764(9) 0.0510(4) Uani d . 1 . . C
C14 0.2953(2) 0.34169(19) 0.82709(10) 0.0493(4) Uani d . 1 . . C
H14 0.2253 0.4165 0.8319 0.064 Uiso calc R 1 . . H
C15 0.4515(2) 0.3986(3) 0.84610(13) 0.0660(6) Uani d . 1 . . C
H15A 0.4596 0.4885 0.8282 0.086 Uiso calc R 1 . . H
H15B 0.4587 0.4042 0.8953 0.086 Uiso calc R 1 . . H
C16 0.5777(3) 0.3199(3) 0.82072(14) 0.0708(6) Uani d . 1 . . C
C17 0.2251(3) 0.2965(3) 0.94898(11) 0.0647(6) Uani d . 1 . . C
C18 0.3404(3) 0.1097(2) 0.87870(12) 0.0660(6) Uani d . 1 . . C
H18A 0.4376 0.1329 0.8959 0.099 Uiso calc R 1 . . H
H18B 0.3500 0.0751 0.8334 0.099 Uiso calc R 1 . . H
H18C 0.2960 0.0432 0.9075 0.099 Uiso calc R 1 . . H
C19 0.1485(3) 0.0878(2) 0.63996(12) 0.0691(6) Uani d . 1 . . C
H19A 0.0925 0.0212 0.6641 0.104 Uiso calc R 1 . . H
H19B 0.2524 0.0813 0.6521 0.104 Uiso calc R 1 . . H
H19C 0.1375 0.0740 0.5919 0.104 Uiso calc R 1 . . H
C20 0.2661(5) 0.2190(4) 1.01053(13) 0.1002(11) Uani d . 1 . . C
H20A 0.3701 0.1952 1.0084 0.150 Uiso calc R 1 . . H
H20B 0.2063 0.1395 1.0127 0.150 Uiso calc R 1 . . H
H20C 0.2483 0.2722 1.0504 0.150 Uiso calc R 1 . . H
N 0.6758(3) 0.2605(3) 0.79980(15) 0.0993(8) Uani d . 1 . . N
O1 -0.1046(4) 0.4091(3) 0.48759(11) 0.1200(9) Uani d . 1 . . O
O2 0.1757(3) 0.4077(2) 0.95542(10) 0.1046(8) Uani d . 1 . . O

loop_
_atom_site_aniso_label
_atom_site_aniso_U_11
_atom_site_aniso_U_22
_atom_site_aniso_U_33
_atom_site_aniso_U_12
_atom_site_aniso_U_13
_atom_site_aniso_U_23
C1 0.0609(13) 0.0730(13) 0.0663(12) -0.0055(12) -0.0120(10) -0.0069(11)
C2 0.0888(18) 0.0935(18) 0.0746(14) -0.0004(16) -0.0267(14) -0.0161(14)
C3 0.111(2) 0.0741(15) 0.0608(13) 0.0183(16) -0.0180(14) -0.0083(11)
C4 0.0961(18) 0.0626(12) 0.0556(10) 0.0053(13) 0.0015(12) 0.0051(10)
C5 0.0722(13) 0.0546(11) 0.0516(10) 0.0026(11) 0.0082(10) 0.0009(8)
C6 0.0699(14) 0.0768(15) 0.0688(12) -0.0093(13) 0.0183(12) 0.0162(11)
C7 0.0573(11) 0.0599(12) 0.0739(13) -0.0175(11) 0.0063(11) 0.0117(10)
C8 0.0421(8) 0.0451(9) 0.0556(10) -0.0031(7) 0.0035(7) 0.0021(8)
C9 0.0415(8) 0.0436(8) 0.0492(9) -0.0018(7) 0.0030(7) -0.0001(7)
C10 0.0579(11) 0.0493(10) 0.0510(9) -0.0012(9) 0.0010(9) -0.0020(8)
C11 0.0481(9) 0.0547(10) 0.0564(10) -0.0110(9) 0.0047(8) 0.0022(8)
C12 0.0487(10) 0.0574(10) 0.0546(10) -0.0023(9) 0.0085(9) 0.0066(8)
C13 0.0487(9) 0.0542(10) 0.0500(9) 0.0058(9) 0.0015(8) -0.0001(8)
C14 0.0409(8) 0.0459(9) 0.0611(10) -0.0007(8) -0.0002(8) -0.0034(8)
C15 0.0495(11) 0.0691(12) 0.0795(14) -0.0087(11) -0.0013(10) -0.0135(11)
C16 0.0449(11) 0.0808(15) 0.0867(15) -0.0100(12) -0.0043(11) -0.0052(13)
C17 0.0588(12) 0.0772(14) 0.0582(11) 0.0039(11) -0.0026(10) -0.0091(11)
C18 0.0626(13) 0.0619(12) 0.0734(13) 0.0143(11) 0.0015(11) 0.0086(10)
C19 0.0911(17) 0.0536(11) 0.0626(11) 0.0029(13) 0.0099(12) -0.0076(10)
C20 0.135(3) 0.111(2) 0.0547(12) -0.006(2) -0.0067(16) 0.0020(14)
N 0.0518(12) 0.109(2) 0.137(2) 0.0030(14) 0.0143(13) -0.0068(18)
O1 0.158(2) 0.1163(17) 0.0854(13) 0.0125(19) -0.0492(16) 0.0143(13)
O2 0.143(2) 0.0963(14) 0.0742(11) 0.0417(16) -0.0095(13) -0.0290(10)

loop_
_atom_type_symbol
_atom_type_description
_atom_type_scat_dispersion_real
_atom_type_scat_dispersion_imag
_atom_type_scat_source
C C 0.0181 0.0091 'International Tables Vol C Tables 4.2.6.8 and 6.1.1.4'
H H 0.0000 0.0000 'International Tables Vol C Tables 4.2.6.8 and 6.1.1.4'
N N 0.0311 0.0180 'International Tables Vol C Tables 4.2.6.8 and 6.1.1.4'
O O 0.0492 0.0322 'International Tables Vol C Tables 4.2.6.8 and 6.1.1.4'

loop_
_geom_angle_atom_site_label_1
_geom_angle_atom_site_label_2
_geom_angle_atom_site_label_3
_geom_angle
_geom_angle_publ_flag
C2 C1 C10 113.5(2) no
C2 C1 H1A 108.9 no
C10 C1 H1A 108.9 no
C2 C1 H1B 108.9 no
C10 C1 H1B 108.9 no
H1A C1 H1B 107.7 no
C3 C2 C1 111.3(2) no
C3 C2 H2A 109.4 no
C1 C2 H2A 109.4 no
C3 C2 H2B 109.4 no
C1 C2 H2B 109.4 no
H2A C2 H2B 108.0 no
O1 C3 C4 121.2(3) no
O1 C3 C2 122.0(3) no
C4 C3 C2 116.7(2) no
C5 C4 C3 124.0(3) no
C5 C4 H4 118.0 no
C3 C4 H4 118.0 no
C4 C5 C6 120.2(2) no
C4 C5 C10 123.3(2) no
C6 C5 C10 116.50(19) no
C5 C6 C7 111.1(2) no
C5 C6 H6A 109.4 no
C7 C6 H6A 109.4 no
C5 C6 H6B 109.4 no
C7 C6 H6B 109.4 no
H6A C6 H6B 108.0 no
C6 C7 C8 111.19(18) no
C6 C7 H7A 109.4 no
C8 C7 H7A 109.4 no
C6 C7 H7B 109.4 no
C8 C7 H7B 109.4 no
H7A C7 H7B 108.0 no
C7 C8 C14 111.53(16) no
C7 C8 C9 110.51(16) no
C14 C8 C9 109.64(14) no
C7 C8 H8 108.4 no
C14 C8 H8 108.4 no
C9 C8 H8 108.4 no
C11 C9 C8 110.08(16) no
C11 C9 C10 112.75(16) no
C8 C9 C10 114.96(15) no
C11 C9 H9 106.1 no
C8 C9 H9 106.1 no
C10 C9 H9 106.1 no
C5 C10 C1 109.35(19) no
C5 C10 C19 107.99(17) no
C1 C10 C19 110.1(2) no
C5 C10 C9 109.92(16) no
C1 C10 C9 107.81(16) no
C19 C10 C9 111.67(17) no
C12 C11 C9 111.46(17) no
C12 C11 H11A 109.3 no
C9 C11 H11A 109.3 no
C12 C11 H11B 109.3 no
C9 C11 H11B 109.3 no
H11A C11 H11B 108.0 no
C11 C12 C13 113.18(16) no
C11 C12 H12A 108.9 no
C13 C12 H12A 108.9 no
C11 C12 H12B 108.9 no
C13 C12 H12B 108.9 no
H12A C12 H12B 107.8 no
C18 C13 C17 111.63(17) no
C18 C13 C14 113.04(16) no
C17 C13 C14 109.39(17) no
C18 C13 C12 110.30(18) no
C17 C13 C12 104.29(16) no
C14 C13 C12 107.76(16) no
C8 C14 C13 113.14(15) no
C8 C14 C15 113.38(16) no
C13 C14 C15 112.71(18) no
C8 C14 H14 105.6 no
C13 C14 H14 105.6 no
C15 C14 H14 105.6 no
C16 C15 C14 114.33(18) no
C16 C15 H15A 108.7 no
C14 C15 H15A 108.7 no
C16 C15 H15B 108.7 no
C14 C15 H15B 108.7 no
H15A C15 H15B 107.6 no
O2 C17 C20 119.3(2) no
O2 C17 C13 120.2(2) no
C20 C17 C13 120.6(2) no
C13 C18 H18A 109.5 no
C13 C18 H18B 109.5 no
H18A C18 H18B 109.5 no
C13 C18 H18C 109.5 no
H18A C18 H18C 109.5 no
H18B C18 H18C 109.5 no
C10 C19 H19A 109.5 no
C10 C19 H19B 109.5 no
H19A C19 H19B 109.5 no
C10 C19 H19C 109.5 no
H19A C19 H19C 109.5 no
H19B C19 H19C 109.5 no
C17 C20 H20A 109.5 no
C17 C20 H20B 109.5 no
H20A C20 H20B 109.5 no
C17 C20 H20C 109.5 no
H20A C20 H20C 109.5 no
H20B C20 H20C 109.5 no

loop_
_geom_bond_atom_site_label_1
_geom_bond_atom_site_label_2
_geom_bond_site_symmetry_2
_geom_bond_distance
_geom_bond_publ_flag
C1 C2 . 1.532(3) no
C1 C10 . 1.541(3) no
C1 H1A . 0.9700 no
C1 H1B . 0.9700 no
C2 C3 . 1.493(5) no
C2 H2A . 0.9700 no
C2 H2B . 0.9700 no
C3 O1 . 1.226(3) no
C3 C4 . 1.446(5) no
C4 C5 . 1.331(3) no
C4 H4 . 0.9300 no
C5 C6 . 1.495(4) no
C5 C10 . 1.521(3) no
C6 C7 . 1.517(4) no
C6 H6A . 0.9700 no
C6 H6B . 0.9700 no
C7 C8 . 1.521(3) no
C7 H7A . 0.9700 no
C7 H7B . 0.9700 no
C8 C14 . 1.542(3) no
C8 C9 . 1.539(2) no
C8 H8 . 0.9800 no
C9 C11 . 1.528(3) no
C9 C10 . 1.565(3) no
C9 H9 . 0.9800 no
C10 C19 . 1.544(3) no
C11 C12 . 1.520(3) no
C11 H11A . 0.9700 no
C11 H11B . 0.9700 no
C12 C13 . 1.544(3) no
C12 H12A . 0.9700 no
C12 H12B . 0.9700 no
C13 C18 . 1.535(3) no
C13 C17 . 1.540(3) no
C13 C14 . 1.544(3) no
C14 C15 . 1.553(3) no
C14 H14 . 0.9800 no
C15 C16 . 1.463(3) no
C15 H15A . 0.9700 no
C15 H15B . 0.9700 no
C16 N . 1.136(4) no
C17 O2 . 1.205(3) no
C17 C20 . 1.483(4) no
C18 H18A . 0.9600 no
C18 H18B . 0.9600 no
C18 H18C . 0.9600 no
C19 H19A . 0.9600 no
C19 H19B . 0.9600 no
C19 H19C . 0.9600 no
C20 H20A . 0.9600 no
C20 H20B . 0.9600 no
C20 H20C . 0.9600 no

loop_
_geom_hbond_atom_site_label_D
_geom_hbond_atom_site_label_H
_geom_hbond_atom_site_label_A
_geom_hbond_site_symmetry_D
_geom_hbond_site_symmetry_H
_geom_hbond_site_symmetry_A
_geom_hbond_distance_DH
_geom_hbond_distance_HA
_geom_hbond_distance_DA
_geom_hbond_angle_DHA
_geom_hbond_publ_flag
C2 H2A O2 1_555 1_555 2_546 0.970 2.583 3.402(4) 142.3(2) yes
C20 H20B O1 1_555 1_555 2_546 0.960 2.486 3.422(4) 167.4(2) yes

loop_
_geom_torsion_atom_site_label_1
_geom_torsion_atom_site_label_2
_geom_torsion_atom_site_label_3
_geom_torsion_atom_site_label_4
_geom_torsion
_geom_torsion_publ_flag
C10 C1 C2 C3 -54.3(3) yes
C1 C2 C3 O1 -149.3(3) no
C1 C2 C3 C4 33.0(4) yes
O1 C3 C4 C5 177.0(3) no
C2 C3 C4 C5 -5.2(4) yes
C2 C1 C10 C5 45.5(3) yes
C3 C4 C5 C6 175.1(2) no
C3 C4 C5 C10 -2.8(4) yes
C4 C5 C6 C7 128.2(2) no
C4 C5 C10 C1 -17.6(3) yes
C10 C5 C6 C7 -53.8(3) yes
C5 C6 C7 C8 57.7(3) yes
C6 C7 C8 C9 -56.6(2) yes
C6 C7 C8 C14 -178.85(19) no
C7 C8 C9 C11 179.92(17) no
C14 C8 C9 C11 -56.8(2) no
C7 C8 C9 C10 51.3(2) yes
C14 C8 C9 C10 174.63(16) no
C6 C5 C10 C1 164.4(2) no
C4 C5 C10 C19 102.2(3) no
C6 C5 C10 C19 -75.8(2) no
C6 C5 C10 C9 46.3(3) yes
C4 C5 C10 C9 -135.8(2) no
C2 C1 C10 C19 -73.0(3) no
C2 C1 C10 C9 165.0(2) no
C11 C9 C10 C5 -172.11(18) no
C8 C9 C10 C5 -44.8(2) yes
C11 C9 C10 C1 68.8(2) no
C8 C9 C10 C1 -163.94(18) no
C11 C9 C10 C19 -52.3(2) no
C8 C9 C10 C19 75.0(2) no
C8 C9 C11 C12 56.8(2) no
C10 C9 C11 C12 -173.38(17) no
C9 C11 C12 C13 -56.9(2) no
C11 C12 C13 C18 -69.4(2) no
C11 C12 C13 C17 170.60(17) no
C11 C12 C13 C14 54.4(2) no
C7 C8 C14 C13 -179.19(17) no
C9 C8 C14 C13 58.1(2) no
C7 C8 C14 C15 -49.2(2) no
C9 C8 C14 C15 -171.97(17) no
C18 C13 C14 C8 66.7(2) no
C17 C13 C14 C8 -168.23(17) no
C12 C13 C14 C8 -55.4(2) no
C18 C13 C14 C15 -63.6(2) no
C17 C13 C14 C15 61.5(2) no
C12 C13 C14 C15 174.28(16) no
C8 C14 C15 C16 -45.0(3) no
C13 C14 C15 C16 85.1(2) no
C18 C13 C17 O2 165.6(3) no
C14 C13 C17 O2 39.7(3) no
C12 C13 C17 O2 -75.3(3) no
C18 C13 C17 C20 -16.4(3) no
C14 C13 C17 C20 -142.3(3) no
C12 C13 C17 C20 102.7(3) no

loop_
_cod_related_entry_id
_cod_related_entry_database
_cod_related_entry_code
1 ChemSpider 10008628
